data_7220360
loop_
_publ_author_name
'Guo, Qianqian'
'Merkens, Carina'
'Si, Runze'
'Englert, Ulli'

_publ_section_title
;
 Crosslinking of the Pd(acacCN)2building unit with Ag(i) salts: dynamic 1D
 polymers and an extended 3D network
;
_journal_issue 23
_journal_name_full CrystEngComm
_journal_page_first 4383
_journal_paper_doi 10.1039/C5CE00043B
_journal_volume 17
_journal_year 2015
_chemical_formula_moiety 'C13 H16 Ag N2 O5 Pd, F6 P'
_chemical_formula_sum 'C13 H16 Ag F6 N2 O5 P Pd'
_chemical_formula_weight 639.52
_chemical_name_common 2c
_chemical_name_systematic
;
 ?
;
_space_group_crystal_system triclinic
_space_group_IT_number 2
_space_group_name_Hall '-P 1'
_space_group_name_H-M_alt 'P -1'
_symmetry_space_group_name_Hall '-P 1'
_symmetry_space_group_name_H-M 'P -1'
_atom_sites_solution_hydrogens geom
_audit_creation_method SHELXL-2013
_audit_update_record
;
2015-04-01 deposited with the CCDC.
2015-05-05 downloaded from the CCDC.
;
_cell_angle_alpha 116.299(6)
_cell_angle_beta 96.468(6)
_cell_angle_gamma 91.599(6)
_cell_formula_units_Z 2
_cell_length_a 9.358(4)
_cell_length_b 10.882(5)
_cell_length_c 10.968(4)
_cell_measurement_reflns_used 4160
_cell_measurement_temperature 100(2)
_cell_measurement_theta_max 26.48
_cell_measurement_theta_min 2.20
_cell_volume 991.1(7)
_computing_cell_refinement 'SAINT (Bruker, 2009)'
_computing_data_collection 'SMART (Bruker, 2002)'
_computing_data_reduction 'SAINT (Bruker, 2009)'
_computing_molecular_graphics 'PLATON (Spek, 2009)'
_computing_publication_material 'SHELXL-2013 (Sheldrick, 2013)'
_computing_structure_refinement 'SHELXL-2013 (Sheldrick, 2013)'
_computing_structure_solution 'SHELXS97 (Sheldrick, 2008)'
_diffrn_ambient_temperature 100(2)
_diffrn_measured_fraction_theta_full 0.999
_diffrn_measured_fraction_theta_max 0.999
_diffrn_measurement_device_type 'CCD area detector'
_diffrn_measurement_method '\w scans'
_diffrn_radiation_type MoK\a
_diffrn_radiation_wavelength 0.71073
_diffrn_reflns_av_unetI/netI 0.0595
_diffrn_reflns_laue_measured_fraction_full 0.999
_diffrn_reflns_laue_measured_fraction_max 0.999
_diffrn_reflns_limit_h_max 11
_diffrn_reflns_limit_h_min -11
_diffrn_reflns_limit_k_max 12
_diffrn_reflns_limit_k_min -13
_diffrn_reflns_limit_l_max 13
_diffrn_reflns_limit_l_min -12
_diffrn_reflns_number 3903
_diffrn_reflns_point_group_measured_fraction_full 0.999
_diffrn_reflns_point_group_measured_fraction_max 0.999
_diffrn_reflns_theta_full 25.242
_diffrn_reflns_theta_max 25.994
_diffrn_reflns_theta_min 2.092
_diffrn_source 'Incoatec microsource'
_exptl_absorpt_coefficient_mu 2.058
_exptl_absorpt_correction_T_max 0.7454
_exptl_absorpt_correction_T_min 0.5509
_exptl_absorpt_correction_type multi-scan
_exptl_absorpt_process_details SADABS
_exptl_crystal_colour 'light yellow'
_exptl_crystal_density_diffrn 2.143
_exptl_crystal_description rod
_exptl_crystal_F_000 620
_exptl_crystal_size_max 0.290
_exptl_crystal_size_mid 0.170
_exptl_crystal_size_min 0.100
_refine_diff_density_max 2.544
_refine_diff_density_min -1.648
_refine_diff_density_rms 0.254
_refine_ls_extinction_method none
_refine_ls_goodness_of_fit_ref 1.091
_refine_ls_hydrogen_treatment constr
_refine_ls_matrix_type full
_refine_ls_number_parameters 268
_refine_ls_number_reflns 3903
_refine_ls_number_restraints 0
_refine_ls_restrained_S_all 1.091
_refine_ls_R_factor_all 0.0654
_refine_ls_R_factor_gt 0.0592
_refine_ls_shift/su_max 0.000
_refine_ls_shift/su_mean 0.000
_refine_ls_structure_factor_coef Fsqd
_refine_ls_weighting_details 'w=1/[\s^2^(Fo^2^)+(0.1168P)^2^+1.2889P] where P=(Fo^2^+2Fc^2^)/3'
_refine_ls_weighting_scheme calc
_refine_ls_wR_factor_gt 0.1688
_refine_ls_wR_factor_ref 0.1765
_reflns_Friedel_coverage 0.000
_reflns_number_gt 3387
_reflns_number_total 3903
_reflns_threshold_expression 'I > 2\s(I)'
_cod_data_source_file c5ce00043b3.cif
_cod_data_source_block 5
_cod_depositor_comments 'Adding full bibliography for 7220357--7220365.cif.'
_cod_original_cell_volume 991.2(7)
_cod_database_code 7220360
_shelx_space_group_comment
;
The symmetry employed for this shelxl refinement is uniquely defined
by the following loop, which should always be used as a source of
symmetry information in preference to the above space-group names.
They are only intended as comments.
;
_shelx_estimated_absorpt_t_min 0.587
_shelx_estimated_absorpt_t_max 0.821
_shelxl_version_number 2013-4

loop_
_space_group_symop_operation_xyz
'x, y, z'
'-x, -y, -z'

loop_
_atom_site_label
_atom_site_type_symbol
_atom_site_fract_x
_atom_site_fract_y
_atom_site_fract_z
_atom_site_U_iso_or_equiv
_atom_site_adp_type
_atom_site_occupancy
_atom_site_site_symmetry_order
_atom_site_calc_flag
_atom_site_refinement_flags_posn
_atom_site_refinement_flags_adp
_atom_site_refinement_flags_occupancy
_atom_site_disorder_assembly
_atom_site_disorder_group
Pd1 Pd 0.74576(5) 0.49162(5) 0.51702(5) 0.0143(2) Uani 1 1 d . . . . .
O1 O 0.6607(5) 0.4902(5) 0.6747(5) 0.0187(11) Uani 1 1 d . . . . .
O2 O 0.6477(5) 0.6522(5) 0.5241(5) 0.0199(11) Uani 1 1 d . . . . .
C1 C 0.5135(9) 0.5441(8) 0.8437(8) 0.0248(17) Uani 1 1 d . . . . .
H1A H 0.4164 0.4971 0.8053 0.037 Uiso 1 1 calc R U . . .
H1B H 0.5079 0.6304 0.9258 0.037 Uiso 1 1 calc R U . . .
H1C H 0.5751 0.4849 0.8682 0.037 Uiso 1 1 calc R U . . .
C2 C 0.5753(8) 0.5741(8) 0.7404(8) 0.0190(15) Uani 1 1 d . . . . .
C3 C 0.5329(8) 0.6877(8) 0.7174(8) 0.0187(15) Uani 1 1 d . . . . .
C4 C 0.5690(7) 0.7224(8) 0.6142(8) 0.0183(15) Uani 1 1 d . . . . .
C5 C 0.5143(9) 0.8448(9) 0.6030(9) 0.0283(18) Uani 1 1 d . . . . .
H5A H 0.5518 0.8531 0.5269 0.043 Uiso 1 1 calc R U . . .
H5B H 0.5465 0.9278 0.6888 0.043 Uiso 1 1 calc R U . . .
H5C H 0.4085 0.8339 0.5860 0.043 Uiso 1 1 calc R U . . .
C6 C 0.4431(9) 0.7755(8) 0.8092(9) 0.0229(17) Uani 1 1 d . . . . .
N1 N 0.3692(7) 0.8448(7) 0.8856(7) 0.0231(14) Uani 1 1 d . . . . .
O3 O 0.8503(5) 0.3348(5) 0.5152(5) 0.0191(11) Uani 1 1 d . . . . .
O4 O 0.8252(5) 0.4889(5) 0.3572(5) 0.0182(11) Uani 1 1 d . . . . .
C7 C 1.0172(8) 0.1697(8) 0.4621(8) 0.0221(16) Uani 1 1 d . . . . .
H7A H 1.1074 0.2145 0.5233 0.033 Uiso 1 1 calc R U . . .
H7B H 1.0390 0.0958 0.3759 0.033 Uiso 1 1 calc R U . . .
H7C H 0.9570 0.1310 0.5064 0.033 Uiso 1 1 calc R U . . .
C8 C 0.9390(7) 0.2720(7) 0.4328(7) 0.0144(14) Uani 1 1 d . . . . .
C9 C 0.9645(7) 0.2982(8) 0.3202(8) 0.0145(14) Uani 1 1 d . . . . .
C10 C 0.9093(7) 0.4038(8) 0.2892(7) 0.0169(15) Uani 1 1 d . . . . .
C11 C 0.9498(9) 0.4178(9) 0.1671(8) 0.0251(18) Uani 1 1 d . . . . .
H11A H 0.9153 0.3336 0.0832 0.038 Uiso 1 1 calc R U . . .
H11B H 1.0550 0.4327 0.1764 0.038 Uiso 1 1 calc R U . . .
H11C H 0.9055 0.4963 0.1621 0.038 Uiso 1 1 calc R U . . .
C12 C 1.0568(8) 0.2090(8) 0.2307(8) 0.0184(15) Uani 1 1 d . . . . .
N2 N 1.1299(7) 0.1353(7) 0.1599(7) 0.0231(14) Uani 1 1 d . . . . .
Ag1 Ag 0.24827(6) 0.97906(6) 1.03177(6) 0.0223(2) Uani 1 1 d . . . . .
O5 O 0.1931(7) 0.8538(8) 1.1724(7) 0.0423(16) Uani 1 1 d . . . . .
H5O H 0.1000 0.8677 1.2003 0.051 Uiso 1 1 calc R U . . .
C13 C 0.2685(14) 0.7695(16) 1.2176(17) 0.075(4) Uani 1 1 d . . . . .
H13A H 0.2205 0.6760 1.1714 0.113 Uiso 1 1 calc R U . . .
H13B H 0.2705 0.8056 1.3171 0.113 Uiso 1 1 calc R U . . .
H13C H 0.3675 0.7676 1.1962 0.113 Uiso 1 1 calc R U . . .
P1 P 0.2353(2) 1.1748(2) 0.8176(2) 0.0290(5) Uani 1 1 d . . . . .
F1 F 0.2130(6) 1.2634(8) 0.9751(6) 0.0584(18) Uani 1 1 d . . . . .
F2 F 0.3091(7) 1.3058(7) 0.8178(7) 0.0592(18) Uani 1 1 d . . . . .
F3 F 0.2513(7) 1.0859(7) 0.6615(6) 0.0608(18) Uani 1 1 d . . . . .
F4 F 0.0797(6) 1.2118(8) 0.7699(7) 0.0605(18) Uani 1 1 d . . . . .
F5 F 0.3851(6) 1.1372(6) 0.8678(7) 0.0603(19) Uani 1 1 d . . . . .
F6A F 0.1907(19) 1.0202(17) 0.7957(16) 0.037(5) Uiso 0.40(3) 1 d . . P A 1
F6B F 0.1339(12) 1.0608(11) 0.8341(10) 0.035(3) Uiso 0.60(3) 1 d . . P A 2

loop_
_atom_site_aniso_label
_atom_site_aniso_U_11
_atom_site_aniso_U_22
_atom_site_aniso_U_33
_atom_site_aniso_U_23
_atom_site_aniso_U_13
_atom_site_aniso_U_12
Pd1 0.0130(3) 0.0132(3) 0.0146(3) 0.0034(2) 0.0052(2) 0.0038(2)
O1 0.016(3) 0.017(3) 0.025(3) 0.008(2) 0.011(2) 0.012(2)
O2 0.021(3) 0.018(3) 0.022(3) 0.008(2) 0.009(2) 0.004(2)
C1 0.024(4) 0.025(4) 0.030(4) 0.013(4) 0.016(3) 0.006(3)
C2 0.016(4) 0.018(4) 0.019(4) 0.005(3) 0.002(3) 0.001(3)
C3 0.014(4) 0.020(4) 0.016(4) 0.002(3) 0.005(3) 0.001(3)
C4 0.012(3) 0.019(4) 0.021(4) 0.006(3) 0.002(3) 0.002(3)
C5 0.025(5) 0.029(5) 0.032(5) 0.013(4) 0.013(3) 0.011(3)
C6 0.020(4) 0.022(4) 0.024(4) 0.007(4) 0.005(3) 0.004(3)
N1 0.026(4) 0.021(3) 0.022(3) 0.007(3) 0.011(3) 0.007(3)
O3 0.018(3) 0.023(3) 0.016(3) 0.008(2) 0.005(2) 0.004(2)
O4 0.020(3) 0.020(3) 0.017(3) 0.009(2) 0.007(2) 0.008(2)
C7 0.026(4) 0.020(4) 0.018(4) 0.006(3) 0.006(3) 0.005(3)
C8 0.012(3) 0.013(3) 0.011(3) -0.001(3) 0.005(3) 0.000(3)
C9 0.008(3) 0.015(3) 0.018(4) 0.004(3) 0.008(3) 0.004(3)
C10 0.011(3) 0.024(4) 0.012(3) 0.004(3) 0.005(3) 0.001(3)
C11 0.030(5) 0.034(5) 0.018(4) 0.015(4) 0.014(3) 0.007(3)
C12 0.020(4) 0.016(4) 0.016(4) 0.005(3) 0.004(3) -0.001(3)
N2 0.028(4) 0.022(3) 0.020(3) 0.007(3) 0.013(3) 0.010(3)
Ag1 0.0237(4) 0.0209(4) 0.0197(3) 0.0046(3) 0.0113(2) 0.0098(2)
O5 0.037(4) 0.055(4) 0.054(4) 0.038(4) 0.022(3) 0.018(3)
C13 0.057(8) 0.098(11) 0.116(12) 0.091(11) 0.004(7) 0.009(7)
P1 0.0280(11) 0.0289(12) 0.0343(12) 0.0202(10) -0.0035(9) -0.0040(9)
F1 0.045(3) 0.090(5) 0.034(3) 0.022(3) 0.007(3) -0.007(3)
F2 0.072(4) 0.048(4) 0.070(5) 0.038(4) 0.009(3) -0.015(3)
F3 0.059(4) 0.064(4) 0.037(3) 0.004(3) -0.003(3) 0.019(3)
F4 0.033(3) 0.103(6) 0.063(4) 0.052(4) 0.008(3) 0.018(3)
F5 0.047(4) 0.045(4) 0.063(4) 0.008(3) -0.024(3) 0.014(3)

loop_
_atom_type_symbol
_atom_type_description
_atom_type_scat_dispersion_real
_atom_type_scat_dispersion_imag
_atom_type_scat_source
C C 0.0033 0.0016 'International Tables Vol C Tables 4.2.6.8 and 6.1.1.4'
H H 0.0000 0.0000 'International Tables Vol C Tables 4.2.6.8 and 6.1.1.4'
Ag Ag -0.8971 1.1015 'International Tables Vol C Tables 4.2.6.8 and 6.1.1.4'
F F 0.0171 0.0103 'International Tables Vol C Tables 4.2.6.8 and 6.1.1.4'
N N 0.0061 0.0033 'International Tables Vol C Tables 4.2.6.8 and 6.1.1.4'
O O 0.0106 0.0060 'International Tables Vol C Tables 4.2.6.8 and 6.1.1.4'
P P 0.1023 0.0942 'International Tables Vol C Tables 4.2.6.8 and 6.1.1.4'
Pd Pd -0.9988 1.0072 'International Tables Vol C Tables 4.2.6.8 and 6.1.1.4'

loop_
_geom_angle_atom_site_label_1
_geom_angle_atom_site_label_2
_geom_angle_atom_site_label_3
_geom_angle
_geom_angle_site_symmetry_1
_geom_angle_site_symmetry_3
O4 Pd1 O2 86.1(2) . .
O4 Pd1 O3 94.1(2) . .
O2 Pd1 O3 177.8(2) . .
O4 Pd1 O1 178.3(2) . .
O2 Pd1 O1 94.0(2) . .
O3 Pd1 O1 85.8(2) . .
C2 O1 Pd1 124.5(5) . .
C4 O2 Pd1 125.5(5) . .
C2 C1 H1A 109.5 . .
C2 C1 H1B 109.5 . .
H1A C1 H1B 109.5 . .
C2 C1 H1C 109.5 . .
H1A C1 H1C 109.5 . .
H1B C1 H1C 109.5 . .
O1 C2 C3 124.6(7) . .
O1 C2 C1 114.9(7) . .
C3 C2 C1 120.4(7) . .
C4 C3 C6 116.6(8) . .
C4 C3 C2 127.7(7) . .
C6 C3 C2 115.6(7) . .
O2 C4 C3 123.4(7) . .
O2 C4 C5 115.4(7) . .
C3 C4 C5 121.2(7) . .
C4 C5 H5A 109.5 . .
C4 C5 H5B 109.5 . .
H5A C5 H5B 109.5 . .
C4 C5 H5C 109.5 . .
H5A C5 H5C 109.5 . .
H5B C5 H5C 109.5 . .
N1 C6 C3 178.2(9) . .
C6 N1 Ag1 176.0(7) . .
C8 O3 Pd1 125.5(5) . .
C10 O4 Pd1 125.1(5) . .
C8 C7 H7A 109.5 . .
C8 C7 H7B 109.5 . .
H7A C7 H7B 109.5 . .
C8 C7 H7C 109.5 . .
H7A C7 H7C 109.5 . .
H7B C7 H7C 109.5 . .
O3 C8 C9 123.2(7) . .
O3 C8 C7 115.6(6) . .
C9 C8 C7 121.2(6) . .
C10 C9 C8 127.1(6) . .
C10 C9 C12 117.4(7) . .
C8 C9 C12 115.5(7) . .
O4 C10 C9 124.8(6) . .
O4 C10 C11 115.4(7) . .
C9 C10 C11 119.8(6) . .
C10 C11 H11A 109.5 . .
C10 C11 H11B 109.5 . .
H11A C11 H11B 109.5 . .
C10 C11 H11C 109.5 . .
H11A C11 H11C 109.5 . .
H11B C11 H11C 109.5 . .
N2 C12 C9 178.5(8) . .
C12 N2 Ag1 172.4(6) . 1_644
N1 Ag1 N2 169.8(2) . 1_466
N1 Ag1 O5 104.1(2) . .
N2 Ag1 O5 86.1(2) 1_466 .
C13 O5 Ag1 134.6(7) . .
C13 O5 H5O 112.7 . .
Ag1 O5 H5O 112.7 . .
O5 C13 H13A 109.5 . .
O5 C13 H13B 109.5 . .
H13A C13 H13B 109.5 . .
O5 C13 H13C 109.5 . .
H13A C13 H13C 109.5 . .
H13B C13 H13C 109.5 . .
F2 P1 F3 91.2(4) . .
F2 P1 F5 91.2(4) . .
F3 P1 F5 92.6(4) . .
F2 P1 F1 90.0(4) . .
F3 P1 F1 177.9(4) . .
F5 P1 F1 89.1(4) . .
F2 P1 F4 90.2(4) . .
F3 P1 F4 88.7(4) . .
F5 P1 F4 178.0(4) . .
F1 P1 F4 89.6(4) . .
F2 P1 F6A 165.7(8) . .
F3 P1 F6A 78.4(7) . .
F5 P1 F6A 79.6(7) . .
F1 P1 F6A 100.7(7) . .
F4 P1 F6A 99.2(7) . .
F2 P1 F6B 167.8(6) . .
F3 P1 F6B 97.2(5) . .
F5 P1 F6B 97.2(5) . .
F1 P1 F6B 81.3(5) . .
F4 P1 F6B 81.2(5) . .

loop_
_geom_bond_atom_site_label_1
_geom_bond_atom_site_label_2
_geom_bond_distance
_geom_bond_site_symmetry_2
Pd1 O4 1.969(5) .
Pd1 O2 1.972(5) .
Pd1 O3 1.984(5) .
Pd1 O1 1.989(5) .
O1 C2 1.257(9) .
O2 C4 1.276(9) .
C1 C2 1.479(10) .
C1 H1A 0.9800 .
C1 H1B 0.9800 .
C1 H1C 0.9800 .
C2 C3 1.426(11) .
C3 C4 1.412(11) .
C3 C6 1.419(12) .
C4 C5 1.489(11) .
C5 H5A 0.9800 .
C5 H5B 0.9800 .
C5 H5C 0.9800 .
C6 N1 1.162(10) .
N1 Ag1 2.100(6) .
O3 C8 1.275(9) .
O4 C10 1.263(9) .
C7 C8 1.479(11) .
C7 H7A 0.9800 .
C7 H7B 0.9800 .
C7 H7C 0.9800 .
C8 C9 1.429(10) .
C9 C10 1.429(11) .
C9 C12 1.430(11) .
C10 C11 1.500(10) .
C11 H11A 0.9800 .
C11 H11B 0.9800 .
C11 H11C 0.9800 .
C12 N2 1.145(10) .
N2 Ag1 2.105(6) 1_644
Ag1 N2 2.105(6) 1_466
Ag1 O5 2.551(6) .
O5 C13 1.396(13) .
O5 H5O 0.9500 .
C13 H13A 0.9800 .
C13 H13B 0.9800 .
C13 H13C 0.9800 .
P1 F2 1.565(6) .
P1 F3 1.577(7) .
P1 F5 1.579(6) .
P1 F1 1.604(6) .
P1 F4 1.614(6) .
P1 F6A 1.625(14) .
P1 F6B 1.626(9) .

loop_
_geom_torsion_atom_site_label_1
_geom_torsion_atom_site_label_2
_geom_torsion_atom_site_label_3
_geom_torsion_atom_site_label_4
_geom_torsion
Pd1 O1 C2 C3 -3.8(10)
Pd1 O1 C2 C1 173.6(5)
O1 C2 C3 C4 4.5(12)
C1 C2 C3 C4 -172.8(7)
O1 C2 C3 C6 -175.8(7)
C1 C2 C3 C6 6.9(11)
Pd1 O2 C4 C3 -4.7(10)
Pd1 O2 C4 C5 176.2(5)
C6 C3 C4 O2 -179.4(7)
C2 C3 C4 O2 0.3(12)
C6 C3 C4 C5 -0.3(10)
C2 C3 C4 C5 179.4(8)
Pd1 O3 C8 C9 -6.4(9)
Pd1 O3 C8 C7 172.7(5)
O3 C8 C9 C10 6.5(11)
C7 C8 C9 C10 -172.5(7)
O3 C8 C9 C12 -174.1(6)
C7 C8 C9 C12 6.8(10)
Pd1 O4 C10 C9 -2.3(10)
Pd1 O4 C10 C11 177.1(5)
C8 C9 C10 O4 -1.8(12)
C12 C9 C10 O4 178.9(6)
C8 C9 C10 C11 178.9(7)
C12 C9 C10 C11 -0.4(10)
